data_4301857
loop_
_publ_author_name
'Xiang-Jian Kong'
'La-Sheng Long'
'Lan-Sun Zheng'
'Ruiyao Wang'
'Zhiping Zheng'

_publ_section_title
;
Hydrolytic Synthesis and Structural Characterization of Lanthanide
Hydroxide Clusters Supported by Nicotinic Acid
;
_journal_name_full 'Inorganic Chemistry'
_journal_page_first 3268
_journal_page_last 3273
_journal_paper_doi 10.1021/ic802357m
_journal_volume 48
_journal_year 2009
_chemical_formula_sum 'C72 H88 Cl4 Eu8 N12 O64'
_chemical_formula_weight 3503.02
_chemical_name_systematic
; 
 ? 
;
_space_group_IT_number 14
_symmetry_cell_setting monoclinic
_symmetry_space_group_name_Hall '-P 2yn'
_symmetry_space_group_name_H-M 'P 1 21/n 1'
_atom_sites_solution_hydrogens geom
_atom_sites_solution_primary direct
_atom_sites_solution_secondary difmap
_audit_creation_method SHELXL-97
_cell_angle_alpha 90.00
_cell_angle_beta 105.435(4)
_cell_angle_gamma 90.00
_cell_formula_units_Z 2
_cell_length_a 16.835(4)
_cell_length_b 21.687(5)
_cell_length_c 18.583(4)
_cell_measurement_reflns_used 21625
_cell_measurement_temperature 223(2)
_cell_measurement_theta_max 28.234
_cell_measurement_theta_min 2.461
_cell_volume 6540(3)
_computing_cell_refinement 'Bruker SMART'
_computing_data_collection 'Bruker SMART'
_computing_data_reduction 'Bruker SAINT'
_computing_molecular_graphics 'Bruker SHELXTL'
_computing_publication_material 'Bruker SHELXTL'
_computing_structure_refinement 'SHELXL-97 (Sheldrick, 1997)'
_computing_structure_solution 'SHELXS-97 (Sheldrick, 1990)'
_diffrn_ambient_temperature 223(2)
_diffrn_measured_fraction_theta_full 0.996
_diffrn_measured_fraction_theta_max 0.996
_diffrn_measurement_device_type 'CCD area detector'
_diffrn_measurement_method 'phi and omega scans'
_diffrn_radiation_monochromator graphite
_diffrn_radiation_source 'fine-focus sealed tube'
_diffrn_radiation_type MoK\a
_diffrn_radiation_wavelength 0.71073
_diffrn_reflns_av_R_equivalents 0.0420
_diffrn_reflns_av_sigmaI/netI 0.0404
_diffrn_reflns_limit_h_max 20
_diffrn_reflns_limit_h_min -20
_diffrn_reflns_limit_k_max 26
_diffrn_reflns_limit_k_min -26
_diffrn_reflns_limit_l_max 22
_diffrn_reflns_limit_l_min -22
_diffrn_reflns_number 48588
_diffrn_reflns_theta_full 26.00
_diffrn_reflns_theta_max 26.00
_diffrn_reflns_theta_min 1.57
_exptl_absorpt_coefficient_mu 3.948
_exptl_absorpt_correction_T_max 0.8907
_exptl_absorpt_correction_T_min 0.5367
_exptl_absorpt_correction_type multi-scan
_exptl_absorpt_process_details Sadabs
_exptl_crystal_colour colorless
_exptl_crystal_density_diffrn 1.779
_exptl_crystal_density_method 'not measured'
_exptl_crystal_description Stick
_exptl_crystal_F_000 3376
_exptl_crystal_size_max 0.18
_exptl_crystal_size_mid 0.06
_exptl_crystal_size_min 0.03
_refine_diff_density_max 2.463
_refine_diff_density_min -1.846
_refine_diff_density_rms 0.180
_refine_ls_extinction_method none
_refine_ls_goodness_of_fit_ref 1.130
_refine_ls_hydrogen_treatment constr
_refine_ls_matrix_type full
_refine_ls_number_parameters 721
_refine_ls_number_reflns 12801
_refine_ls_number_restraints 12
_refine_ls_restrained_S_all 1.130
_refine_ls_R_factor_all 0.0508
_refine_ls_R_factor_gt 0.0401
_refine_ls_shift/su_max 0.002
_refine_ls_shift/su_mean 0.000
_refine_ls_structure_factor_coef Fsqd
_refine_ls_weighting_details 'calc w=1/[\s^2^(Fo^2^)+(0.0623P)^2^+9.3427P] where P=(Fo^2^+2Fc^2^)/3'
_refine_ls_weighting_scheme calc
_refine_ls_wR_factor_gt 0.1095
_refine_ls_wR_factor_ref 0.1151
_reflns_number_gt 10282
_reflns_number_total 12801
_reflns_threshold_expression >2sigma(I)
_cod_data_source_file ic802357m_si_004.cif
_cod_data_source_block compound_3
_cod_depositor_comments
;
The following automatic conversions were performed:
'_symmetry_cell_setting' value 'Monoclinic' changed to 'monoclinic'
according to '/home/saulius/struct/CIF-dictionaries/cif_core.dic'
dictionary named 'cif_core.dic' version 2.4.1 from 2010-06-29.

Automatic conversion script
Id: cif_fix_enum 1527 2010-12-29 10:47:43Z saulius 
;
_cod_original_sg_symbol_H-M 'P 21/n'
_cod_database_code 4301857

loop_
_symmetry_equiv_pos_as_xyz
'x, y, z'
'-x+1/2, y+1/2, -z+1/2'
'-x, -y, -z'
'x-1/2, -y-1/2, z-1/2'

loop_
_atom_site_label
_atom_site_type_symbol
_atom_site_fract_x
_atom_site_fract_y
_atom_site_fract_z
_atom_site_U_iso_or_equiv
_atom_site_adp_type
_atom_site_occupancy
_atom_site_symmetry_multiplicity
_atom_site_calc_flag
_atom_site_refinement_flags
_atom_site_disorder_assembly
_atom_site_disorder_group
Eu4 Eu -0.475351(18) 0.270452(14) 0.924919(16) 0.01746(8) Uani 1 1 d . . .
Eu3 Eu -0.402266(18) 0.111370(14) 0.872511(16) 0.01823(9) Uani 1 1 d . . .
Eu2 Eu -0.254628(18) 0.253697(14) 0.917544(17) 0.01993(9) Uani 1 1 d . . .
Eu1 Eu -0.426347(19) 0.250864(14) 0.736399(17) 0.01904(9) Uani 1 1 d . . .
Cl2 Cl -0.1655(2) 0.08706(16) 0.7368(2) 0.0987(11) Uani 1 1 d . . .
Cl1 Cl 0.1706(2) 0.2766(3) -0.0552(2) 0.136(2) Uani 1 1 d . . .
O1 O -0.3298(3) 0.1832(2) 0.8180(2) 0.0224(9) Uani 1 1 d . . .
H1B H -0.2926 0.1627 0.7922 0.027 Uiso 1 1 calc R . .
O2 O -0.4881(2) 0.19760(19) 0.8232(2) 0.0203(9) Uani 1 1 d . . .
H2B H -0.5459 0.1855 0.8000 0.024 Uiso 1 1 calc R . .
O3 O -0.3823(2) 0.29916(19) 0.8554(2) 0.0208(9) Uani 1 1 d . . .
H3B H -0.3781 0.3445 0.8513 0.025 Uiso 1 1 calc R . .
O4 O -0.3630(2) 0.19887(19) 0.9525(2) 0.0193(9) Uani 1 1 d . . .
H4A H -0.3469 0.1870 1.0058 0.023 Uiso 1 1 calc R . .
O5 O -0.5241(3) -0.0957(2) 1.0343(3) 0.0288(10) Uani 1 1 d . . .
O6 O -0.4626(3) -0.1866(2) 1.0291(3) 0.0285(10) Uani 1 1 d . . .
O7 O -0.5915(3) 0.0548(3) 0.6815(3) 0.0518(15) Uani 1 1 d . . .
O8 O -0.5240(3) 0.0647(2) 0.8004(3) 0.0437(14) Uani 1 1 d . . .
O9 O -0.5809(3) 0.3123(2) 0.8269(3) 0.0321(11) Uani 1 1 d . . .
O10 O -0.5567(3) 0.2986(2) 0.7157(3) 0.0291(10) Uani 1 1 d . . .
O11 O -0.2188(5) 0.2792(3) 0.8071(4) 0.072(2) Uani 1 1 d . . .
O12 O -0.3011(4) 0.2525(3) 0.6956(3) 0.0579(19) Uani 1 1 d . . .
O13 O -0.3919(3) 0.3019(2) 1.0448(2) 0.0306(11) Uani 1 1 d . . .
O14 O -0.2641(3) 0.2993(2) 1.0319(2) 0.0324(11) Uani 1 1 d . . .
O15 O -0.1871(3) 0.1649(2) 0.9728(3) 0.0420(13) Uani 1 1 d . . .
O16 O -0.2661(3) 0.0810(2) 0.9400(3) 0.0290(10) Uani 1 1 d . . .
N1 N -0.3893(3) -0.0127(2) 0.9034(3) 0.0244(11) Uani 1 1 d . . .
N2 N -0.8028(4) 0.0009(3) 0.7415(4) 0.0437(16) Uani 1 1 d . . .
N3 N -0.7984(3) 0.3399(3) 0.6055(3) 0.0306(13) Uani 1 1 d . . .
C20 C -0.0167(6) 0.2835(6) 0.7213(6) 0.071(3) Uani 1 1 d . . .
H20A H 0.0352 0.2973 0.7494 0.085 Uiso 1 1 calc R . .
N5 N -0.1619(3) 0.3211(3) 1.2579(3) 0.0310(13) Uani 1 1 d . . .
N6 N -0.0025(4) 0.0654(3) 1.1127(4) 0.057(2) Uani 1 1 d . . .
C1 C -0.3254(4) -0.0446(3) 0.8926(4) 0.0248(14) Uani 1 1 d . . .
H1A H -0.2927 -0.0259 0.8649 0.030 Uiso 1 1 calc R . .
C2 C -0.3050(4) -0.1028(3) 0.9198(4) 0.0285(15) Uani 1 1 d . . .
H2A H -0.2595 -0.1233 0.9105 0.034 Uiso 1 1 calc R . .
C3 C -0.3517(4) -0.1311(3) 0.9608(4) 0.0280(14) Uani 1 1 d . . .
H3A H -0.3379 -0.1707 0.9809 0.034 Uiso 1 1 calc R . .
C4 C -0.4186(4) -0.1005(3) 0.9715(3) 0.0225(13) Uani 1 1 d . . .
C5 C -0.4350(4) -0.0419(3) 0.9421(3) 0.0233(13) Uani 1 1 d . . .
H5A H -0.4812 -0.0211 0.9496 0.028 Uiso 1 1 calc R . .
C6 C -0.4729(4) -0.1290(3) 1.0147(3) 0.0224(13) Uani 1 1 d . . .
C7 C -0.7958(6) -0.0061(4) 0.8142(5) 0.053(2) Uani 1 1 d . . .
H7A H -0.8431 -0.0178 0.8285 0.063 Uiso 1 1 calc R . .
C8 C -0.7250(5) 0.0026(4) 0.8691(5) 0.050(2) Uani 1 1 d . . .
H8A H -0.7230 -0.0044 0.9194 0.060 Uiso 1 1 calc R . .
C9 C -0.6563(5) 0.0217(3) 0.8484(4) 0.0396(18) Uani 1 1 d . . .
H9A H -0.6068 0.0294 0.8850 0.048 Uiso 1 1 calc R . .
C10 C -0.6605(4) 0.0297(3) 0.7736(4) 0.0315(15) Uani 1 1 d . . .
C11 C -0.7350(5) 0.0184(4) 0.7231(4) 0.0391(18) Uani 1 1 d . . .
H11A H -0.7382 0.0232 0.6721 0.047 Uiso 1 1 calc R . .
C12 C -0.5867(4) 0.0513(3) 0.7500(4) 0.0347(17) Uani 1 1 d . . .
C13 C -0.8472(4) 0.3593(4) 0.6471(4) 0.0387(18) Uani 1 1 d . . .
H13A H -0.9017 0.3703 0.6224 0.046 Uiso 1 1 calc R . .
C14 C -0.8227(4) 0.3642(4) 0.7239(4) 0.0352(17) Uani 1 1 d . . .
H14A H -0.8601 0.3767 0.7507 0.042 Uiso 1 1 calc R . .
C15 C -0.7423(4) 0.3503(3) 0.7603(4) 0.0334(16) Uani 1 1 d . . .
H15A H -0.7235 0.3542 0.8125 0.040 Uiso 1 1 calc R . .
C16 C -0.6897(4) 0.3307(3) 0.7196(3) 0.0234(13) Uani 1 1 d . . .
C17 C -0.7217(4) 0.3268(3) 0.6424(3) 0.0249(14) Uani 1 1 d . . .
H17A H -0.6858 0.3137 0.6143 0.030 Uiso 1 1 calc R . .
C18 C -0.6021(4) 0.3127(3) 0.7559(4) 0.0250(14) Uani 1 1 d . . .
C19 C -0.0272(6) 0.2588(5) 0.6509(6) 0.055(3) Uani 1 1 d . . .
H19A H 0.0179 0.2588 0.6300 0.067 Uiso 1 1 calc R . .
N4 N -0.0977(4) 0.2351(3) 0.6116(4) 0.0424(16) Uani 1 1 d . . .
C21 C -0.1625(5) 0.2388(3) 0.6391(4) 0.0304(15) Uani 1 1 d . . .
H21A H -0.2130 0.2231 0.6102 0.036 Uiso 1 1 calc R . .
C22 C -0.1600(5) 0.2644(3) 0.7082(4) 0.0328(16) Uani 1 1 d . . .
C23 C -0.0849(6) 0.2874(5) 0.7491(5) 0.055(2) Uani 1 1 d . . .
H23A H -0.0803 0.3056 0.7959 0.066 Uiso 1 1 calc R . .
C24 C -0.2323(5) 0.2660(3) 0.7383(5) 0.0387(18) Uani 1 1 d . . .
C25 C -0.2122(5) 0.3263(4) 1.3016(4) 0.0363(17) Uani 1 1 d . . .
H25A H -0.1893 0.3277 1.3535 0.044 Uiso 1 1 calc R . .
C26 C -0.2956(5) 0.3296(4) 1.2749(4) 0.047(2) Uani 1 1 d . . .
H26A H -0.3287 0.3343 1.3080 0.056 Uiso 1 1 calc R . .
C27 C -0.3315(4) 0.3260(4) 1.1989(4) 0.0349(17) Uani 1 1 d . . .
H27A H -0.3889 0.3291 1.1795 0.042 Uiso 1 1 calc R . .
C28 C -0.2803(4) 0.3178(3) 1.1520(3) 0.0241(14) Uani 1 1 d . . .
C29 C -0.1966(4) 0.3170(3) 1.1838(4) 0.0251(14) Uani 1 1 d . . .
H29A H -0.1617 0.3134 1.1522 0.030 Uiso 1 1 calc R . .
C30 C -0.3142(4) 0.3061(3) 1.0697(3) 0.0244(14) Uani 1 1 d . . .
C31 C -0.0041(6) 0.0036(5) 1.1043(6) 0.068(3) Uani 1 1 d . . .
H31A H 0.0401 -0.0192 1.1339 0.082 Uiso 1 1 calc R . .
C32 C -0.0657(6) -0.0277(4) 1.0557(6) 0.063(3) Uani 1 1 d . . .
H32A H -0.0641 -0.0709 1.0524 0.076 Uiso 1 1 calc R . .
C33 C -0.1308(5) 0.0055(4) 1.0111(4) 0.044(2) Uani 1 1 d . . .
H33A H -0.1739 -0.0148 0.9766 0.053 Uiso 1 1 calc R . .
C34 C -0.1317(4) 0.0688(3) 1.0180(4) 0.0318(16) Uani 1 1 d . . .
C35 C -0.0666(4) 0.0965(4) 1.0704(5) 0.044(2) Uani 1 1 d . . .
H35A H -0.0678 0.1395 1.0763 0.053 Uiso 1 1 calc R . .
C36 C -0.2003(4) 0.1075(3) 0.9736(4) 0.0309(15) Uani 1 1 d . . .
O1W O -0.4629(3) 0.2641(2) 0.5987(3) 0.0394(13) Uani 1 1 d . . .
O2W O -0.1000(3) 0.2702(2) 0.9704(3) 0.0393(13) Uani 1 1 d . . .
O3W O -0.5825(3) 0.3126(2) 0.9818(3) 0.0346(11) Uani 1 1 d . . .
O4W O -0.4878(3) 0.1561(2) 0.6716(3) 0.0374(12) Uani 1 1 d . . .
O5W O -0.3985(3) 0.3605(2) 0.7169(3) 0.0373(12) Uani 1 1 d . . .
O6W O -0.4600(3) 0.3868(2) 0.9262(3) 0.0345(11) Uani 1 1 d . . .
O7W O -0.2250(3) 0.3660(2) 0.9171(3) 0.0415(13) Uani 1 1 d . . .
O8W O -0.3610(3) 0.0571(2) 0.7697(3) 0.0360(11) Uani 1 1 d . . .
O18 O 0.1090(8) 0.2862(13) -0.1191(6) 0.312(14) Uani 1 1 d . . .
O19 O 0.2435(7) 0.2650(8) -0.0601(7) 0.176(7) Uani 1 1 d . . .
O20 O 0.1765(11) 0.3371(9) -0.0315(15) 0.38(2) Uani 1 1 d . . .
O22 O -0.2486(10) 0.1113(7) 0.6958(11) 0.210(8) Uani 1 1 d . . .
O23 O -0.0900(9) 0.1088(7) 0.7310(12) 0.209(8) Uani 1 1 d . . .
O24 O -0.1601(7) 0.0267(4) 0.7485(9) 0.194(8) Uani 1 1 d . . .
O17 O 0.132(2) 0.2163(16) 0.0035(19) 0.389(15) Uani 1 1 d U . .
O21 O -0.147(2) 0.1329(16) 0.8164(19) 0.390(15) Uani 1 1 d U . .

loop_
_atom_site_aniso_label
_atom_site_aniso_U_11
_atom_site_aniso_U_22
_atom_site_aniso_U_33
_atom_site_aniso_U_23
_atom_site_aniso_U_13
_atom_site_aniso_U_12
Eu4 0.01675(15) 0.02030(16) 0.01382(15) 0.00101(11) 0.00143(11) 0.00051(12)
Eu3 0.01791(15) 0.01894(16) 0.01677(16) 0.00104(11) 0.00277(12) -0.00133(11)
Eu2 0.01778(16) 0.02220(17) 0.01792(16) 0.00278(12) 0.00145(12) -0.00226(12)
Eu1 0.01929(16) 0.02273(17) 0.01366(15) 0.00180(11) 0.00186(12) -0.00044(12)
Cl2 0.072(2) 0.075(2) 0.145(3) 0.016(2) 0.023(2) 0.0069(16)
Cl1 0.068(2) 0.265(6) 0.065(2) -0.027(3) 0.0020(17) 0.046(3)
O1 0.024(2) 0.022(2) 0.023(2) 0.0018(17) 0.0086(18) 0.0009(18)
O2 0.017(2) 0.026(2) 0.015(2) -0.0014(17) -0.0006(16) -0.0041(17)
O3 0.023(2) 0.019(2) 0.017(2) 0.0016(17) -0.0008(17) 0.0000(17)
O4 0.018(2) 0.025(2) 0.014(2) 0.0044(17) 0.0041(16) 0.0018(17)
O5 0.032(2) 0.025(2) 0.034(3) 0.006(2) 0.018(2) -0.002(2)
O6 0.035(3) 0.022(2) 0.034(3) 0.0047(19) 0.019(2) -0.001(2)
O7 0.038(3) 0.072(4) 0.039(3) 0.013(3) 0.000(2) -0.013(3)
O8 0.023(2) 0.037(3) 0.060(4) -0.006(3) -0.007(2) -0.010(2)
O9 0.030(2) 0.036(3) 0.024(2) -0.001(2) -0.006(2) 0.006(2)
O10 0.024(2) 0.029(3) 0.032(3) 0.008(2) 0.005(2) 0.004(2)
O11 0.118(6) 0.061(4) 0.064(4) -0.038(3) 0.073(4) -0.047(4)
O12 0.032(3) 0.100(5) 0.046(4) 0.041(3) 0.016(3) 0.014(3)
O13 0.026(2) 0.036(3) 0.023(2) -0.006(2) -0.0057(19) 0.009(2)
O14 0.038(3) 0.037(3) 0.022(2) -0.002(2) 0.007(2) -0.007(2)
O15 0.025(3) 0.027(3) 0.062(4) 0.008(2) -0.008(2) 0.000(2)
O16 0.022(2) 0.025(2) 0.033(3) -0.004(2) -0.0047(19) 0.0008(19)
N1 0.025(3) 0.025(3) 0.024(3) 0.002(2) 0.008(2) -0.001(2)
N2 0.030(3) 0.048(4) 0.047(4) 0.003(3) 0.001(3) -0.013(3)
N3 0.030(3) 0.027(3) 0.027(3) -0.004(2) -0.006(2) 0.002(2)
C20 0.035(5) 0.123(10) 0.048(6) 0.013(6) 0.002(4) -0.026(6)
N5 0.031(3) 0.027(3) 0.030(3) -0.002(2) -0.001(3) 0.001(2)
N6 0.041(4) 0.044(4) 0.064(5) -0.020(4) -0.026(3) 0.011(3)
C1 0.029(3) 0.025(3) 0.025(3) -0.005(3) 0.015(3) -0.006(3)
C2 0.029(3) 0.029(4) 0.030(4) -0.005(3) 0.013(3) 0.000(3)
C3 0.027(3) 0.024(3) 0.030(4) -0.001(3) 0.002(3) 0.000(3)
C4 0.026(3) 0.022(3) 0.018(3) 0.001(2) 0.004(3) -0.003(3)
C5 0.028(3) 0.029(3) 0.014(3) -0.004(2) 0.006(2) -0.002(3)
C6 0.025(3) 0.026(3) 0.016(3) 0.002(2) 0.005(2) 0.003(3)
C7 0.050(5) 0.048(5) 0.064(6) 0.001(4) 0.023(5) -0.010(4)
C8 0.055(5) 0.050(5) 0.043(5) 0.004(4) 0.011(4) -0.006(4)
C9 0.047(4) 0.032(4) 0.032(4) 0.002(3) -0.003(3) -0.004(3)
C10 0.033(4) 0.024(4) 0.033(4) 0.002(3) 0.001(3) 0.000(3)
C11 0.038(4) 0.038(4) 0.032(4) 0.005(3) -0.006(3) -0.008(3)
C12 0.028(4) 0.025(4) 0.041(4) 0.007(3) -0.007(3) -0.007(3)
C13 0.023(3) 0.051(5) 0.036(4) -0.005(4) -0.002(3) 0.006(3)
C14 0.027(4) 0.046(5) 0.032(4) -0.002(3) 0.008(3) 0.010(3)
C15 0.035(4) 0.039(4) 0.020(3) -0.002(3) -0.002(3) 0.004(3)
C16 0.022(3) 0.022(3) 0.022(3) -0.002(2) -0.002(3) 0.003(3)
C17 0.025(3) 0.026(3) 0.022(3) 0.002(3) 0.003(3) 0.003(3)
C18 0.026(3) 0.020(3) 0.022(3) 0.002(2) -0.004(3) -0.001(3)
C19 0.038(5) 0.074(7) 0.063(6) 0.029(5) 0.028(5) 0.012(4)
N4 0.049(4) 0.049(4) 0.039(4) 0.010(3) 0.029(3) 0.013(3)
C21 0.034(4) 0.033(4) 0.027(4) 0.000(3) 0.013(3) -0.003(3)
C22 0.046(4) 0.027(4) 0.026(4) 0.006(3) 0.009(3) -0.004(3)
C23 0.054(5) 0.081(7) 0.028(4) 0.003(4) 0.004(4) -0.027(5)
C24 0.047(5) 0.030(4) 0.046(5) 0.017(3) 0.025(4) 0.004(3)
C25 0.039(4) 0.046(5) 0.019(3) -0.003(3) -0.002(3) -0.009(3)
C26 0.041(4) 0.071(6) 0.032(4) -0.014(4) 0.018(4) -0.013(4)
C27 0.021(3) 0.051(5) 0.030(4) -0.008(3) 0.002(3) -0.004(3)
C28 0.030(3) 0.021(3) 0.018(3) -0.004(2) 0.001(3) 0.003(3)
C29 0.025(3) 0.023(3) 0.024(3) -0.005(3) 0.002(3) 0.003(3)
C30 0.031(3) 0.018(3) 0.020(3) 0.003(2) -0.001(3) 0.000(3)
C31 0.049(5) 0.057(6) 0.072(7) -0.019(5) -0.031(5) 0.030(5)
C32 0.058(6) 0.032(5) 0.076(6) -0.013(4) -0.022(5) 0.021(4)
C33 0.040(4) 0.032(4) 0.047(5) -0.005(3) -0.011(4) 0.006(3)
C34 0.025(3) 0.027(4) 0.037(4) -0.003(3) -0.001(3) 0.002(3)
C35 0.027(4) 0.030(4) 0.062(5) -0.010(4) -0.010(4) 0.007(3)
C36 0.027(3) 0.024(4) 0.040(4) -0.001(3) 0.006(3) 0.001(3)
O1W 0.047(3) 0.047(3) 0.020(3) 0.001(2) 0.003(2) -0.006(3)
O2W 0.025(3) 0.042(3) 0.043(3) 0.002(2) -0.005(2) -0.006(2)
O3W 0.032(3) 0.041(3) 0.038(3) 0.004(2) 0.021(2) 0.005(2)
O4W 0.047(3) 0.035(3) 0.027(3) -0.002(2) 0.003(2) -0.013(2)
O5W 0.034(3) 0.030(3) 0.041(3) 0.015(2) -0.002(2) -0.008(2)
O6W 0.034(3) 0.025(3) 0.038(3) 0.003(2) -0.002(2) 0.001(2)
O7W 0.056(3) 0.028(3) 0.041(3) 0.002(2) 0.014(3) -0.011(2)
O8W 0.046(3) 0.033(3) 0.032(3) -0.002(2) 0.015(2) -0.001(2)
O18 0.088(9) 0.77(5) 0.059(7) 0.020(15) -0.018(6) 0.089(16)
O19 0.069(7) 0.35(2) 0.102(9) -0.027(10) 0.020(6) 0.023(9)
O20 0.192(15) 0.27(2) 0.53(4) -0.31(2) -0.185(19) 0.154(15)
O22 0.178(14) 0.172(14) 0.31(2) 0.125(14) 0.121(14) 0.074(11)
O23 0.139(11) 0.166(13) 0.36(2) 0.070(14) 0.140(14) -0.004(9)
O24 0.149(10) 0.044(5) 0.300(17) 0.043(8) -0.095(11) 0.006(6)
O17 0.389(15) 0.389(15) 0.389(15) 0.0001(10) 0.103(4) 0.0002(10)
O21 0.390(15) 0.390(15) 0.389(15) 0.0001(10) 0.104(4) 0.0000(10)

loop_
_atom_type_symbol
_atom_type_description
_atom_type_scat_dispersion_real
_atom_type_scat_dispersion_imag
_atom_type_scat_source
C C 0.0033 0.0016 'International Tables Vol C Tables 4.2.6.8 and 6.1.1.4'
H H 0.0000 0.0000 'International Tables Vol C Tables 4.2.6.8 and 6.1.1.4'
N N 0.0061 0.0033 'International Tables Vol C Tables 4.2.6.8 and 6.1.1.4'
O O 0.0106 0.0060 'International Tables Vol C Tables 4.2.6.8 and 6.1.1.4'
Cl Cl 0.1484 0.1585 'International Tables Vol C Tables 4.2.6.8 and 6.1.1.4'
Eu Eu -0.1578 3.6682 'International Tables Vol C Tables 4.2.6.8 and 6.1.1.4'

loop_
_geom_angle_atom_site_label_1
_geom_angle_atom_site_label_2
_geom_angle_atom_site_label_3
_geom_angle
_geom_angle_site_symmetry_1
_geom_angle_site_symmetry_3
_geom_angle_publ_flag
O9 Eu4 O3 87.12(15) . . ?
O9 Eu4 O6 105.05(17) . 3_457 ?
O3 Eu4 O6 145.09(15) . 3_457 ?
O9 Eu4 O13 137.96(16) . . ?
O3 Eu4 O13 97.10(15) . . ?
O6 Eu4 O13 95.08(17) 3_457 . ?
O9 Eu4 O4 143.49(15) . . ?
O3 Eu4 O4 71.77(14) . . ?
O6 Eu4 O4 79.87(15) 3_457 . ?
O13 Eu4 O4 75.59(14) . . ?
O9 Eu4 O2 75.97(15) . . ?
O3 Eu4 O2 71.33(14) . . ?
O6 Eu4 O2 79.96(15) 3_457 . ?
O13 Eu4 O2 144.83(14) . . ?
O4 Eu4 O2 69.25(14) . . ?
O9 Eu4 O3W 72.83(17) . . ?
O3 Eu4 O3W 142.58(15) . . ?
O6 Eu4 O3W 71.94(16) 3_457 . ?
O13 Eu4 O3W 79.22(16) . . ?
O4 Eu4 O3W 140.01(15) . . ?
O2 Eu4 O3W 130.11(15) . . ?
O9 Eu4 O6W 71.27(16) . . ?
O3 Eu4 O6W 70.27(16) . . ?
O6 Eu4 O6W 144.53(16) 3_457 . ?
O13 Eu4 O6W 71.03(16) . . ?
O4 Eu4 O6W 124.77(15) . . ?
O2 Eu4 O6W 129.96(15) . . ?
O3W Eu4 O6W 73.42(17) . . ?
O9 Eu4 Eu2 123.76(12) . . ?
O3 Eu4 Eu2 37.16(9) . . ?
O6 Eu4 Eu2 118.22(11) 3_457 . ?
O13 Eu4 Eu2 73.83(11) . . ?
O4 Eu4 Eu2 38.35(10) . . ?
O2 Eu4 Eu2 78.04(10) . . ?
O3W Eu4 Eu2 151.79(12) . . ?
O6W Eu4 Eu2 89.84(11) . . ?
O9 Eu4 Eu1 68.82(12) . . ?
O3 Eu4 Eu1 36.29(10) . . ?
O6 Eu4 Eu1 117.92(11) 3_457 . ?
O13 Eu4 Eu1 131.80(12) . . ?
O4 Eu4 Eu1 76.91(9) . . ?
O2 Eu4 Eu1 37.99(10) . . ?
O3W Eu4 Eu1 141.65(11) . . ?
O6W Eu4 Eu1 94.18(12) . . ?
Eu2 Eu4 Eu1 60.137(9) . . ?
O9 Eu4 Eu3 111.90(12) . . ?
O3 Eu4 Eu3 78.23(10) . . ?
O6 Eu4 Eu3 66.86(11) 3_457 . ?
O13 Eu4 Eu3 109.90(11) . . ?
O4 Eu4 Eu3 35.96(10) . . ?
O2 Eu4 Eu3 36.21(9) . . ?
O3W Eu4 Eu3 138.32(12) . . ?
O6W Eu4 Eu3 148.24(12) . . ?
Eu2 Eu4 Eu3 61.521(9) . . ?
Eu1 Eu4 Eu3 60.732(8) . . ?
O8 Eu3 O1 120.60(17) . . ?
O8 Eu3 O2 76.87(16) . . ?
O1 Eu3 O2 69.45(14) . . ?
O8 Eu3 O4 138.42(17) . . ?
O1 Eu3 O4 69.83(14) . . ?
O2 Eu3 O4 69.92(13) . . ?
O8 Eu3 O16 138.24(17) . . ?
O1 Eu3 O16 82.79(15) . . ?
O2 Eu3 O16 144.34(15) . . ?
O4 Eu3 O16 79.93(14) . . ?
O8 Eu3 O5 79.15(18) . 3_457 ?
O1 Eu3 O5 145.48(15) . 3_457 ?
O2 Eu3 O5 90.69(15) . 3_457 ?
O4 Eu3 O5 77.00(15) . 3_457 ?
O16 Eu3 O5 100.87(16) . 3_457 ?
O8 Eu3 O8W 74.92(18) . . ?
O1 Eu3 O8W 72.66(16) . . ?
O2 Eu3 O8W 109.76(15) . . ?
O4 Eu3 O8W 139.69(15) . . ?
O16 Eu3 O8W 81.29(16) . . ?
O5 Eu3 O8W 141.83(16) 3_457 . ?
O8 Eu3 N1 72.96(17) . . ?
O1 Eu3 N1 135.44(15) . . ?
O2 Eu3 N1 148.45(15) . . ?
O4 Eu3 N1 130.80(14) . . ?
O16 Eu3 N1 67.00(15) . . ?
O5 Eu3 N1 74.86(15) 3_457 . ?
O8W Eu3 N1 71.06(16) . . ?
O8 Eu3 Eu4 103.82(13) . . ?
O1 Eu3 Eu4 75.87(10) . . ?
O2 Eu3 Eu4 36.87(9) . . ?
O4 Eu3 Eu4 36.00(9) . . ?
O16 Eu3 Eu4 115.92(11) . . ?
O5 Eu3 Eu4 71.70(11) 3_457 . ?
O8W Eu3 Eu4 141.67(12) . . ?
N1 Eu3 Eu4 146.36(11) . . ?
O8 Eu3 Eu1 92.30(14) . . ?
O1 Eu3 Eu1 35.62(10) . . ?
O2 Eu3 Eu1 36.47(10) . . ?
O4 Eu3 Eu1 75.59(10) . . ?
O16 Eu3 Eu1 118.28(12) . . ?
O5 Eu3 Eu1 126.33(11) 3_457 . ?
O8W Eu3 Eu1 82.59(12) . . ?
N1 Eu3 Eu1 152.26(11) . . ?
Eu4 Eu3 Eu1 59.091(15) . . ?
O8 Eu3 Eu2 150.15(13) . . ?
O1 Eu3 Eu2 37.00(10) . . ?
O2 Eu3 Eu2 75.50(10) . . ?
O4 Eu3 Eu2 35.55(9) . . ?
O16 Eu3 Eu2 68.88(11) . . ?
O5 Eu3 Eu2 112.15(11) 3_457 . ?
O8W Eu3 Eu2 104.20(12) . . ?
N1 Eu3 Eu2 135.83(11) . . ?
Eu4 Eu3 Eu2 57.968(16) . . ?
Eu1 Eu3 Eu2 58.424(13) . . ?
O15 Eu2 O11 111.7(2) . . ?
O15 Eu2 O3 146.31(16) . . ?
O11 Eu2 O3 83.5(2) . . ?
O15 Eu2 O14 95.23(19) . . ?
O11 Eu2 O14 140.52(19) . . ?
O3 Eu2 O14 89.67(15) . . ?
O15 Eu2 O4 77.84(16) . . ?
O11 Eu2 O4 137.7(2) . . ?
O3 Eu2 O4 71.46(14) . . ?
O14 Eu2 O4 74.32(15) . . ?
O15 Eu2 O1 84.89(16) . . ?
O11 Eu2 O1 72.06(18) . . ?
O3 Eu2 O1 71.05(14) . . ?
O14 Eu2 O1 141.24(15) . . ?
O4 Eu2 O1 67.82(14) . . ?
O15 Eu2 O7W 137.36(17) . . ?
O11 Eu2 O7W 70.66(19) . . ?
O3 Eu2 O7W 75.39(16) . . ?
O14 Eu2 O7W 69.99(17) . . ?
O4 Eu2 O7W 130.69(16) . . ?
O1 Eu2 O7W 131.81(15) . . ?
O15 Eu2 O2W 67.54(17) . . ?
O11 Eu2 O2W 80.3(2) . . ?
O3 Eu2 O2W 146.15(16) . . ?
O14 Eu2 O2W 84.41(17) . . ?
O4 Eu2 O2W 137.26(15) . . ?
O1 Eu2 O2W 129.88(16) . . ?
O7W Eu2 O2W 71.26(18) . . ?
O15 Eu2 Eu4 115.69(13) . . ?
O11 Eu2 Eu4 119.5(2) . . ?
O3 Eu2 Eu4 37.09(10) . . ?
O14 Eu2 Eu4 68.15(12) . . ?
O4 Eu2 Eu4 38.10(10) . . ?
O1 Eu2 Eu4 76.93(10) . . ?
O7W Eu2 Eu4 96.11(13) . . ?
O2W Eu2 Eu4 152.45(13) . . ?
O15 Eu2 Eu1 122.84(13) . . ?
O11 Eu2 Eu1 62.8(2) . . ?
O3 Eu2 Eu1 36.75(10) . . ?
O14 Eu2 Eu1 125.32(12) . . ?
O4 Eu2 Eu1 77.22(9) . . ?
O1 Eu2 Eu1 38.03(10) . . ?
O7W Eu2 Eu1 96.83(12) . . ?
O2W Eu2 Eu1 143.04(13) . . ?
Eu4 Eu2 Eu1 60.689(15) . . ?
O15 Eu2 Eu3 69.52(12) . . ?
O11 Eu2 Eu3 107.13(15) . . ?
O3 Eu2 Eu3 77.37(10) . . ?
O14 Eu2 Eu3 109.17(12) . . ?
O4 Eu2 Eu3 35.29(10) . . ?
O1 Eu2 Eu3 35.15(10) . . ?
O7W Eu2 Eu3 152.75(13) . . ?
O2W Eu2 Eu3 135.90(12) . . ?
Eu4 Eu2 Eu3 60.511(13) . . ?
Eu1 Eu2 Eu3 60.569(11) . . ?
O10 Eu1 O3 90.25(15) . . ?
O10 Eu1 O1 144.32(15) . . ?
O3 Eu1 O1 72.04(14) . . ?
O10 Eu1 O12 142.22(17) . . ?
O3 Eu1 O12 101.7(2) . . ?
O1 Eu1 O12 72.99(16) . . ?
O10 Eu1 O2 76.92(15) . . ?
O3 Eu1 O2 71.04(14) . . ?
O1 Eu1 O2 68.16(14) . . ?
O12 Eu1 O2 140.85(16) . . ?
O10 Eu1 O4W 91.98(17) . . ?
O3 Eu1 O4W 143.79(15) . . ?
O1 Eu1 O4W 85.69(16) . . ?
O12 Eu1 O4W 98.4(2) . . ?
O2 Eu1 O4W 74.32(15) . . ?
O10 Eu1 O5W 76.02(16) . . ?
O3 Eu1 O5W 71.85(16) . . ?
O1 Eu1 O5W 123.89(15) . . ?
O12 Eu1 O5W 74.1(2) . . ?
O2 Eu1 O5W 133.37(16) . . ?
O4W Eu1 O5W 143.34(16) . . ?
O10 Eu1 O1W 79.46(17) . . ?
O3 Eu1 O1W 146.79(16) . . ?
O1 Eu1 O1W 131.35(16) . . ?
O12 Eu1 O1W 70.96(19) . . ?
O2 Eu1 O1W 134.93(15) . . ?
O4W Eu1 O1W 68.71(17) . . ?
O5W Eu1 O1W 75.03(17) . . ?
O10 Eu1 Eu2 126.16(12) . . ?
O3 Eu1 Eu2 36.53(10) . . ?
O1 Eu1 Eu2 39.30(10) . . ?
O12 Eu1 Eu2 75.94(15) . . ?
O2 Eu1 Eu2 77.25(9) . . ?
O4W Eu1 Eu2 124.49(12) . . ?
O5W Eu1 Eu2 89.15(11) . . ?
O1W Eu1 Eu2 146.09(13) . . ?
O10 Eu1 Eu4 71.55(11) . . ?
O3 Eu1 Eu4 36.00(10) . . ?
O1 Eu1 Eu4 76.40(10) . . ?
O12 Eu1 Eu4 134.54(16) . . ?
O2 Eu1 Eu4 37.97(10) . . ?
O4W Eu1 Eu4 111.98(12) . . ?
O5W Eu1 Eu4 97.07(13) . . ?
O1W Eu1 Eu4 151.01(13) . . ?
Eu2 Eu1 Eu4 59.173(17) . . ?
O10 Eu1 Eu3 112.19(11) . . ?
O3 Eu1 Eu3 77.61(10) . . ?
O1 Eu1 Eu3 34.95(10) . . ?
O12 Eu1 Eu3 105.38(13) . . ?
O2 Eu1 Eu3 35.79(10) . . ?
O4W Eu1 Eu3 68.13(11) . . ?
O5W Eu1 Eu3 148.48(11) . . ?
O1W Eu1 Eu3 135.51(12) . . ?
Eu2 Eu1 Eu3 61.007(12) . . ?
Eu4 Eu1 Eu3 60.177(13) . . ?
O24 Cl2 O23 108.9(9) . . ?
O24 Cl2 O22 116.4(8) . . ?
O23 Cl2 O22 126.3(9) . . ?
O24 Cl2 O21 115.8(13) . . ?
O23 Cl2 O21 84.7(13) . . ?
O22 Cl2 O21 99.6(13) . . ?
O19 Cl1 O18 119.1(9) . . ?
O19 Cl1 O20 102.8(13) . . ?
O18 Cl1 O20 96.1(14) . . ?
O19 Cl1 O17 112.5(13) . . ?
O18 Cl1 O17 107.6(15) . . ?
O20 Cl1 O17 118.2(18) . . ?
Eu3 O1 Eu1 109.43(16) . . ?
Eu3 O1 Eu2 107.85(16) . . ?
Eu1 O1 Eu2 102.68(16) . . ?
Eu3 O1 H1B 112.1 . . ?
Eu1 O1 H1B 112.1 . . ?
Eu2 O1 H1B 112.1 . . ?
Eu3 O2 Eu4 106.92(15) . . ?
Eu3 O2 Eu1 107.74(16) . . ?
Eu4 O2 Eu1 104.04(15) . . ?
Eu3 O2 H2B 112.5 . . ?
Eu4 O2 H2B 112.5 . . ?
Eu1 O2 H2B 112.5 . . ?
Eu4 O3 Eu2 105.75(15) . . ?
Eu4 O3 Eu1 107.71(16) . . ?
Eu2 O3 Eu1 106.73(16) . . ?
Eu4 O3 H3B 112.1 . . ?
Eu2 O3 H3B 112.1 . . ?
Eu1 O3 H3B 112.1 . . ?
Eu3 O4 Eu4 108.04(15) . . ?
Eu3 O4 Eu2 109.16(15) . . ?
Eu4 O4 Eu2 103.55(15) . . ?
Eu3 O4 H4A 111.9 . . ?
Eu4 O4 H4A 111.9 . . ?
Eu2 O4 H4A 111.9 . . ?
C6 O5 Eu3 130.9(4) . 3_457 ?
C6 O6 Eu4 141.0(4) . 3_457 ?
C12 O8 Eu3 164.2(5) . . ?
C18 O9 Eu4 138.4(4) . . ?
C18 O10 Eu1 134.7(4) . . ?
C24 O11 Eu2 143.7(5) . . ?
C24 O12 Eu1 122.8(5) . . ?
C30 O13 Eu4 130.7(4) . . ?
C30 O14 Eu2 140.3(4) . . ?
C36 O15 Eu2 138.7(4) . . ?
C36 O16 Eu3 136.8(4) . . ?
C1 N1 C5 115.8(6) . . ?
C1 N1 Eu3 119.8(4) . . ?
C5 N1 Eu3 123.2(4) . . ?
C11 N2 C7 116.2(7) . . ?
C17 N3 C13 115.8(6) . . ?
C23 C20 C19 117.9(8) . . ?
C23 C20 H20A 121.0 . . ?
C19 C20 H20A 121.0 . . ?
C25 N5 C29 117.2(6) . . ?
C35 N6 C31 116.5(7) . . ?
N1 C1 C2 123.7(6) . . ?
N1 C1 H1A 118.2 . . ?
C2 C1 H1A 118.2 . . ?
C1 C2 C3 119.3(6) . . ?
C1 C2 H2A 120.3 . . ?
C3 C2 H2A 120.3 . . ?
C4 C3 C2 118.6(6) . . ?
C4 C3 H3A 120.7 . . ?
C2 C3 H3A 120.7 . . ?
C3 C4 C5 118.4(6) . . ?
C3 C4 C6 121.4(6) . . ?
C5 C4 C6 120.3(6) . . ?
N1 C5 C4 124.2(6) . . ?
N1 C5 H5A 117.9 . . ?
C4 C5 H5A 117.9 . . ?
O5 C6 O6 124.6(6) . . ?
O5 C6 C4 118.9(6) . . ?
O6 C6 C4 116.4(5) . . ?
N2 C7 C8 124.6(8) . . ?
N2 C7 H7A 117.7 . . ?
C8 C7 H7A 117.7 . . ?
C7 C8 C9 117.8(8) . . ?
C7 C8 H8A 121.1 . . ?
C9 C8 H8A 121.1 . . ?
C8 C9 C10 119.8(7) . . ?
C8 C9 H9A 120.1 . . ?
C10 C9 H9A 120.1 . . ?
C11 C10 C9 117.2(7) . . ?
C11 C10 C12 122.2(7) . . ?
C9 C10 C12 120.7(6) . . ?
N2 C11 C10 124.4(7) . . ?
N2 C11 H11A 117.8 . . ?
C10 C11 H11A 117.8 . . ?
O8 C12 O7 124.2(7) . . ?
O8 C12 C10 117.0(7) . . ?
O7 C12 C10 118.8(6) . . ?
N3 C13 C14 124.1(6) . . ?
N3 C13 H13A 117.9 . . ?
C14 C13 H13A 117.9 . . ?
C15 C14 C13 118.4(7) . . ?
C15 C14 H14A 120.8 . . ?
C13 C14 H14A 120.8 . . ?
C14 C15 C16 119.4(6) . . ?
C14 C15 H15A 120.3 . . ?
C16 C15 H15A 120.3 . . ?
C15 C16 C17 117.1(6) . . ?
C15 C16 C18 122.2(6) . . ?
C17 C16 C18 120.7(6) . . ?
N3 C17 C16 125.2(6) . . ?
N3 C17 H17A 117.4 . . ?
C16 C17 H17A 117.4 . . ?
O10 C18 O9 125.2(6) . . ?
O10 C18 C16 118.9(6) . . ?
O9 C18 C16 115.9(6) . . ?
N4 C19 C20 123.0(8) . . ?
N4 C19 H19A 118.5 . . ?
C20 C19 H19A 118.5 . . ?
C19 N4 C21 118.4(7) . . ?
N4 C21 C22 123.7(7) . . ?
N4 C21 H21A 118.2 . . ?
C22 C21 H21A 118.2 . . ?
C23 C22 C21 116.8(8) . . ?
C23 C22 C24 120.7(7) . . ?
C21 C22 C24 122.5(7) . . ?
C22 C23 C20 120.1(9) . . ?
C22 C23 H23A 120.0 . . ?
C20 C23 H23A 120.0 . . ?
O12 C24 O11 125.2(8) . . ?
O12 C24 C22 118.3(7) . . ?
O11 C24 C22 116.4(8) . . ?
N5 C25 C26 123.2(7) . . ?
N5 C25 H25A 118.4 . . ?
C26 C25 H25A 118.4 . . ?
C25 C26 C27 119.8(7) . . ?
C25 C26 H26A 120.1 . . ?
C27 C26 H26A 120.1 . . ?
C26 C27 C28 118.1(6) . . ?
C26 C27 H27A 120.9 . . ?
C28 C27 H27A 120.9 . . ?
C29 C28 C27 117.8(6) . . ?
C29 C28 C30 120.2(6) . . ?
C27 C28 C30 121.8(6) . . ?
N5 C29 C28 123.7(6) . . ?
N5 C29 H29A 118.1 . . ?
C28 C29 H29A 118.1 . . ?
O14 C30 O13 125.1(6) . . ?
O14 C30 C28 117.6(6) . . ?
O13 C30 C28 117.3(6) . . ?
N6 C31 C32 124.1(8) . . ?
N6 C31 H31A 118.0 . . ?
C32 C31 H31A 118.0 . . ?
C31 C32 C33 118.6(8) . . ?
C31 C32 H32A 120.7 . . ?
C33 C32 H32A 120.7 . . ?
C34 C33 C32 119.2(7) . . ?
C34 C33 H33A 120.4 . . ?
C32 C33 H33A 120.4 . . ?
C33 C34 C35 118.0(7) . . ?
C33 C34 C36 122.4(6) . . ?
C35 C34 C36 119.6(6) . . ?
N6 C35 C34 123.7(7) . . ?
N6 C35 H35A 118.2 . . ?
C34 C35 H35A 118.2 . . ?
O16 C36 O15 125.4(6) . . ?
O16 C36 C34 118.0(6) . . ?
O15 C36 C34 116.7(6) . . ?

loop_
_geom_bond_atom_site_label_1
_geom_bond_atom_site_label_2
_geom_bond_distance
_geom_bond_site_symmetry_2
_geom_bond_publ_flag
Eu4 O9 2.361(4) . ?
Eu4 O3 2.364(4) . ?
Eu4 O6 2.368(4) 3_457 ?
Eu4 O13 2.394(4) . ?
Eu4 O4 2.394(4) . ?
Eu4 O2 2.429(4) . ?
Eu4 O3W 2.494(5) . ?
Eu4 O6W 2.535(5) . ?
Eu4 Eu2 3.7723(9) . ?
Eu4 Eu1 3.8305(8) . ?
Eu4 Eu3 3.8733(8) . ?
Eu3 O8 2.358(4) . ?
Eu3 O1 2.366(4) . ?
Eu3 O2 2.391(4) . ?
Eu3 O4 2.392(4) . ?
Eu3 O16 2.394(4) . ?
Eu3 O5 2.406(4) 3_457 ?
Eu3 O8W 2.494(5) . ?
Eu3 N1 2.748(5) . ?
Eu3 Eu1 3.8946(7) . ?
Eu3 Eu2 3.9113(8) . ?
Eu2 O15 2.332(5) . ?
Eu2 O11 2.354(6) . ?
Eu2 O3 2.368(4) . ?
Eu2 O14 2.388(5) . ?
Eu2 O4 2.408(4) . ?
Eu2 O1 2.473(4) . ?
Eu2 O7W 2.487(5) . ?
Eu2 O2W 2.551(5) . ?
Eu2 Eu1 3.8096(8) . ?
Eu1 O10 2.363(4) . ?
Eu1 O3 2.380(4) . ?
Eu1 O1 2.405(4) . ?
Eu1 O12 2.423(6) . ?
Eu1 O2 2.430(4) . ?
Eu1 O4W 2.465(5) . ?
Eu1 O5W 2.469(5) . ?
Eu1 O1W 2.485(5) . ?
Cl2 O24 1.325(9) . ?
Cl2 O23 1.387(12) . ?
Cl2 O22 1.500(15) . ?
Cl2 O21 1.74(3) . ?
Cl1 O19 1.280(11) . ?
Cl1 O18 1.369(11) . ?
Cl1 O20 1.378(15) . ?
Cl1 O17 1.93(3) . ?
O1 H1B 0.9900 . ?
O2 H2B 0.9900 . ?
O3 H3B 0.9900 . ?
O4 H4A 0.9900 . ?
O5 C6 1.252(8) . ?
O5 Eu3 2.406(4) 3_457 ?
O6 C6 1.279(8) . ?
O6 Eu4 2.368(4) 3_457 ?
O7 C12 1.257(9) . ?
O8 C12 1.246(8) . ?
O9 C18 1.273(8) . ?
O10 C18 1.240(8) . ?
O11 C24 1.271(10) . ?
O12 C24 1.252(10) . ?
O13 C30 1.270(8) . ?
O14 C30 1.241(8) . ?
O15 C36 1.265(8) . ?
O16 C36 1.257(8) . ?
N1 C1 1.337(8) . ?
N1 C5 1.343(8) . ?
N2 C11 1.332(10) . ?
N2 C7 1.333(11) . ?
N3 C17 1.322(8) . ?
N3 C13 1.337(9) . ?
C20 C23 1.383(13) . ?
C20 C19 1.380(15) . ?
C20 H20A 0.9400 . ?
N5 C25 1.324(9) . ?
N5 C29 1.348(8) . ?
N6 C35 1.336(9) . ?
N6 C31 1.347(12) . ?
C1 C2 1.370(9) . ?
C1 H1A 0.9400 . ?
C2 C3 1.377(10) . ?
C2 H2A 0.9400 . ?
C3 C4 1.366(9) . ?
C3 H3A 0.9400 . ?
C4 C5 1.383(9) . ?
C4 C6 1.501(9) . ?
C5 H5A 0.9400 . ?
C7 C8 1.360(12) . ?
C7 H7A 0.9400 . ?
C8 C9 1.375(12) . ?
C8 H8A 0.9400 . ?
C9 C10 1.384(10) . ?
C9 H9A 0.9400 . ?
C10 C11 1.375(9) . ?
C10 C12 1.497(10) . ?
C11 H11A 0.9400 . ?
C13 C14 1.382(10) . ?
C13 H13A 0.9400 . ?
C14 C15 1.376(9) . ?
C14 H14A 0.9400 . ?
C15 C16 1.377(10) . ?
C15 H15A 0.9400 . ?
C16 C17 1.396(9) . ?
C16 C18 1.501(8) . ?
C17 H17A 0.9400 . ?
C19 N4 1.320(12) . ?
C19 H19A 0.9400 . ?
N4 C21 1.324(9) . ?
C21 C22 1.390(10) . ?
C21 H21A 0.9400 . ?
C22 C23 1.383(11) . ?
C22 C24 1.468(11) . ?
C23 H23A 0.9400 . ?
C25 C26 1.361(11) . ?
C25 H25A 0.9400 . ?
C26 C27 1.381(10) . ?
C26 H26A 0.9400 . ?
C27 C28 1.391(10) . ?
C27 H27A 0.9400 . ?
C28 C29 1.374(9) . ?
C28 C30 1.506(8) . ?
C29 H29A 0.9400 . ?
C31 C32 1.362(12) . ?
C31 H31A 0.9400 . ?
C32 C33 1.388(10) . ?
C32 H32A 0.9400 . ?
C33 C34 1.377(10) . ?
C33 H33A 0.9400 . ?
C34 C35 1.394(10) . ?
C34 C36 1.489(9) . ?
C35 H35A 0.9400 . ?
